data_4038060
loop_
_publ_author_name
'Arthurs, Ross A.'
'Hughes, David L.'
'Richards, Christopher John'

_publ_section_title
;
 Stereoselective Synthesis of all Possible Phosferrox Ligand
 Diastereoisomers Displaying Three Elements of Chirality: Stereochemical
 Optimization for Asymmetric Catalysis.
;
_journal_name_full 'The Journal of organic chemistry'
_journal_paper_doi 10.1021/acs.joc.9b03342
_journal_year 2020
_chemical_absolute_configuration rmad
_chemical_formula_moiety 'C29 H30 Fe N O P'
_chemical_formula_structural 'Cp Fe cyclo-C5H3-cyclo-{COCH2CH(iPr)N} {PPh-tol}'
_chemical_formula_sum 'C29 H30 Fe N O P'
_chemical_formula_weight 495.36
_space_group_crystal_system orthorhombic
_space_group_IT_number 19
_space_group_name_Hall 'P 2ac 2ab'
_space_group_name_H-M_alt 'P 21 21 21'
_atom_sites_solution_hydrogens geom
_atom_sites_solution_primary dual
_audit_creation_method SHELXL-2014/7
_audit_update_record
;
2019-05-17 deposited with the CCDC.	2020-01-06 downloaded from the CCDC.
;
_cell_angle_alpha 90
_cell_angle_beta 90
_cell_angle_gamma 90
_cell_formula_units_Z 4
_cell_length_a 9.28480(10)
_cell_length_b 10.9249(2)
_cell_length_c 23.5739(4)
_cell_measurement_reflns_used 20328
_cell_measurement_temperature 140.0(5)
_cell_measurement_theta_max 32.7640
_cell_measurement_theta_min 3.7500
_cell_volume 2391.23(7)
_computing_cell_refinement
;
CrysAlisPro, Agilent Technologies, Version 1.171.37.35 
;
_computing_data_collection
;
CrysAlisPro, Agilent Technologies, Version 1.171.37.35 
;
_computing_data_reduction
;
CrysAlisPro, Agilent Technologies, Version 1.171.37.35
;
_computing_molecular_graphics 'ORTEP (Johnson, 1976 and Farrugia, 2012)'
_computing_publication_material 'SHELXL-2014/7 (Sheldrick, 2015b) and WINGX (Farrugia, 2012)'
_computing_structure_refinement 'SHELXL-2014/7 (Sheldrick, 2015b)'
_computing_structure_solution 'SHELXT (Sheldrick, 2015a)'
_diffrn_ambient_temperature 140.0(5)
_diffrn_detector_area_resol_mean 16.0050
_diffrn_measured_fraction_theta_full 0.996
_diffrn_measured_fraction_theta_max 0.997
_diffrn_measurement_device_type 'Oxford Diffraction Xcalibur 3/Sapphire3 CCD'
_diffrn_measurement_method 'Thin slice \f and \w scans'
_diffrn_radiation_monochromator graphite
_diffrn_radiation_source 'Enhance (Mo) X-ray Source'
_diffrn_radiation_type Mo-K\a
_diffrn_radiation_wavelength 0.71073
_diffrn_reflns_av_R_equivalents 0.0274
_diffrn_reflns_av_unetI/netI 0.0151
_diffrn_reflns_Laue_measured_fraction_full 0.996
_diffrn_reflns_Laue_measured_fraction_max 0.997
_diffrn_reflns_limit_h_max 13
_diffrn_reflns_limit_h_min -13
_diffrn_reflns_limit_k_max 15
_diffrn_reflns_limit_k_min -15
_diffrn_reflns_limit_l_max 33
_diffrn_reflns_limit_l_min -33
_diffrn_reflns_number 49592
_diffrn_reflns_point_group_measured_fraction_full 0.997
_diffrn_reflns_point_group_measured_fraction_max 0.998
_diffrn_reflns_theta_full 25.242
_diffrn_reflns_theta_max 29.999
_diffrn_reflns_theta_min 3.730
_exptl_absorpt_coefficient_mu 0.720
_exptl_absorpt_correction_T_max 1.00000
_exptl_absorpt_correction_T_min 0.87804
_exptl_absorpt_correction_type multi-scan
_exptl_absorpt_process_details
;
 CrysAlisPro, Agilent Technologies, Version 1.171.37.35 
 Empirical absorption correction using spherical harmonics,
  implemented in SCALE3 ABSPACK scaling algorithm.
;
_exptl_crystal_colour 'deep red'
_exptl_crystal_density_diffrn 1.376
_exptl_crystal_description prism
_exptl_crystal_F_000 1040
_exptl_crystal_size_max 0.42
_exptl_crystal_size_mid 0.39
_exptl_crystal_size_min 0.27
_refine_diff_density_max 0.412
_refine_diff_density_min -0.217
_refine_diff_density_rms 0.045
_refine_ls_abs_structure_details
;
 Flack x determined using 2874 quotients [(I+)-(I-)]/[(I+)+(I-)]
 (Parsons, Flack and Wagner, Acta Cryst. B69 (2013) 249-259).
;
_refine_ls_abs_structure_Flack -0.001(3)
_refine_ls_extinction_method none
_refine_ls_goodness_of_fit_ref 1.105
_refine_ls_hydrogen_treatment constr
_refine_ls_matrix_type full
_refine_ls_number_parameters 299
_refine_ls_number_reflns 6955
_refine_ls_number_restraints 0
_refine_ls_restrained_S_all 1.105
_refine_ls_R_factor_all 0.0267
_refine_ls_R_factor_gt 0.0255
_refine_ls_shift/su_max 0.001
_refine_ls_shift/su_mean 0.000
_refine_ls_structure_factor_coef Fsqd
_refine_ls_weighting_details 'w=1/[\s^2^(Fo^2^)+(0.0311P)^2^+0.6478P] where P=(Fo^2^+2Fc^2^)/3'
_refine_ls_weighting_scheme calc
_refine_ls_wR_factor_gt 0.0638
_refine_ls_wR_factor_ref 0.0643
_reflns_Friedel_coverage 0.780
_reflns_Friedel_fraction_full 0.999
_reflns_Friedel_fraction_max 0.999
_reflns_number_gt 6763
_reflns_number_total 6955
_reflns_threshold_expression 'I > 2\s(I)'
_cod_data_source_file jo9b03342_si_004.cif
_cod_data_source_block rossa16
_cod_database_code 4038060
_shelx_shelxl_version_number 2014/7
_shelx_space_group_comment
;
The symmetry employed for this shelxl refinement is uniquely defined
by the following loop, which should always be used as a source of
symmetry information in preference to the above space-group names.
They are only intended as comments.
;

loop_
_space_group_symop_operation_xyz
'x, y, z'
'-x+1/2, -y, z+1/2'
'-x, y+1/2, -z+1/2'
'x+1/2, -y+1/2, -z'

loop_
_atom_site_label
_atom_site_type_symbol
_atom_site_fract_x
_atom_site_fract_y
_atom_site_fract_z
_atom_site_U_iso_or_equiv
_atom_site_adp_type
_atom_site_occupancy
_atom_site_site_symmetry_order
_atom_site_calc_flag
_atom_site_refinement_flags_posn
_atom_site_refinement_flags_adp
_atom_site_refinement_flags_occupancy
_atom_site_disorder_assembly
_atom_site_disorder_group
Fe Fe 0.87832(3) 0.56415(2) 0.34085(2) 0.01849(6) Uani 1 1 d . . . . .
C1 C 0.79125(19) 0.42237(16) 0.38375(7) 0.0174(3) Uani 1 1 d . . . . .
C2 C 0.68450(19) 0.51821(16) 0.37742(7) 0.0168(3) Uani 1 1 d . . . . .
C3 C 0.7435(2) 0.62449(16) 0.40445(8) 0.0203(3) Uani 1 1 d . . . . .
H3 H 0.6986 0.7004 0.4070 0.024 Uiso 1 1 calc R U . . .
C4 C 0.8816(2) 0.59528(17) 0.42671(8) 0.0229(4) Uani 1 1 d . . . . .
H4 H 0.9421 0.6489 0.4460 0.027 Uiso 1 1 calc R U . . .
C5 C 0.9116(2) 0.47047(17) 0.41461(8) 0.0209(4) Uani 1 1 d . . . . .
H5 H 0.9943 0.4278 0.4248 0.025 Uiso 1 1 calc R U . . .
C6 C 0.9371(3) 0.4935(2) 0.26434(10) 0.0338(5) Uani 1 1 d . . . . .
H6 H 0.9198 0.4141 0.2520 0.041 Uiso 1 1 calc R U . . .
C7 C 0.8450(2) 0.5954(2) 0.25633(9) 0.0285(4) Uani 1 1 d . . . . .
H7 H 0.7568 0.5945 0.2377 0.034 Uiso 1 1 calc R U . . .
C8 C 0.9107(2) 0.69910(19) 0.28170(9) 0.0277(4) Uani 1 1 d . . . . .
H8 H 0.8731 0.7780 0.2826 0.033 Uiso 1 1 calc R U . . .
C9 C 1.0442(2) 0.6613(2) 0.30554(10) 0.0316(5) Uani 1 1 d . . . . .
H9 H 1.1093 0.7109 0.3248 0.038 Uiso 1 1 calc R U . . .
C10 C 1.0603(3) 0.5339(2) 0.29454(11) 0.0359(5) Uani 1 1 d . . . . .
H10 H 1.1382 0.4856 0.3053 0.043 Uiso 1 1 calc R U . . .
C11 C 0.78341(19) 0.29604(17) 0.36378(7) 0.0179(3) Uani 1 1 d . . . . .
N12 N 0.85722(17) 0.20735(14) 0.38265(7) 0.0211(3) Uani 1 1 d . . . . .
C13 C 0.8123(2) 0.09765(17) 0.35062(8) 0.0222(4) Uani 1 1 d . . . . .
H13 H 0.8916 0.0727 0.3257 0.027 Uiso 1 1 calc R U . . .
C131 C 0.7755(2) -0.00912(18) 0.39011(9) 0.0251(4) Uani 1 1 d . . . . .
H131 H 0.7340 -0.0746 0.3669 0.030 Uiso 1 1 calc R U . . .
C132 C 0.6655(2) 0.0249(2) 0.43511(10) 0.0328(5) Uani 1 1 d . . . . .
H13A H 0.5801 0.0558 0.4171 0.049 Uiso 1 1 calc R U . . .
H13B H 0.6418 -0.0462 0.4571 0.049 Uiso 1 1 calc R U . . .
H13C H 0.7050 0.0867 0.4595 0.049 Uiso 1 1 calc R U . . .
C133 C 0.9130(3) -0.0586(2) 0.41720(10) 0.0340(5) Uani 1 1 d . . . . .
H13D H 0.9809 -0.0795 0.3880 0.051 Uiso 1 1 calc R U . . .
H13E H 0.9540 0.0027 0.4415 0.051 Uiso 1 1 calc R U . . .
H13F H 0.8907 -0.1302 0.4391 0.051 Uiso 1 1 calc R U . . .
C14 C 0.6867(2) 0.14278(18) 0.31365(9) 0.0256(4) Uani 1 1 d . . . . .
H14A H 0.7020 0.1215 0.2742 0.031 Uiso 1 1 calc R U . . .
H14B H 0.5963 0.1075 0.3262 0.031 Uiso 1 1 calc R U . . .
O15 O 0.68683(16) 0.27422(13) 0.32128(6) 0.0229(3) Uani 1 1 d . . . . .
P P 0.50914(5) 0.50354(4) 0.34280(2) 0.01709(8) Uani 1 1 d . . . . .
C21 C 0.42889(19) 0.38136(16) 0.38561(8) 0.0182(3) Uani 1 1 d . . . . .
C22 C 0.4676(2) 0.35826(18) 0.44197(8) 0.0230(4) Uani 1 1 d . . . . .
H22 H 0.5400 0.4044 0.4589 0.028 Uiso 1 1 calc R U . . .
C23 C 0.3990(3) 0.26705(19) 0.47288(9) 0.0306(5) Uani 1 1 d . . . . .
H23 H 0.4261 0.2517 0.5102 0.037 Uiso 1 1 calc R U . . .
C24 C 0.2903(3) 0.1990(2) 0.44791(11) 0.0364(5) Uani 1 1 d . . . . .
H24 H 0.2425 0.1396 0.4689 0.044 Uiso 1 1 calc R U . . .
C25 C 0.2524(3) 0.2190(2) 0.39195(11) 0.0352(5) Uani 1 1 d . . . . .
H25 H 0.1802 0.1722 0.3753 0.042 Uiso 1 1 calc R U . . .
C26 C 0.3223(2) 0.30896(19) 0.36065(9) 0.0252(4) Uani 1 1 d . . . . .
H26 H 0.2979 0.3211 0.3228 0.030 Uiso 1 1 calc R U . . .
C31 C 0.4195(2) 0.64084(17) 0.37211(8) 0.0200(3) Uani 1 1 d . . . . .
C32 C 0.4364(2) 0.75454(16) 0.34407(10) 0.0242(4) Uani 1 1 d . . . . .
C33 C 0.3682(2) 0.85785(19) 0.36671(11) 0.0317(4) Uani 1 1 d . . . . .
H33 H 0.3786 0.9327 0.3484 0.038 Uiso 1 1 calc R U . . .
C34 C 0.2862(2) 0.8518(2) 0.41528(12) 0.0355(5) Uani 1 1 d . . . . .
H34 H 0.2440 0.9223 0.4299 0.043 Uiso 1 1 calc R U . . .
C35 C 0.2665(2) 0.7405(2) 0.44239(10) 0.0318(5) Uani 1 1 d . . . . .
H35 H 0.2098 0.7357 0.4748 0.038 Uiso 1 1 calc R U . . .
C36 C 0.3320(2) 0.63616(19) 0.42079(9) 0.0254(4) Uani 1 1 d . . . . .
H36 H 0.3178 0.5615 0.4389 0.031 Uiso 1 1 calc R U . . .
C37 C 0.5283(2) 0.76886(19) 0.29237(9) 0.0283(4) Uani 1 1 d . . . . .
H37A H 0.4939 0.8367 0.2703 0.042 Uiso 1 1 calc R U . . .
H37B H 0.5237 0.6954 0.2701 0.042 Uiso 1 1 calc R U . . .
H37C H 0.6262 0.7837 0.3036 0.042 Uiso 1 1 calc R U . . .

loop_
_atom_site_aniso_label
_atom_site_aniso_U_11
_atom_site_aniso_U_22
_atom_site_aniso_U_33
_atom_site_aniso_U_23
_atom_site_aniso_U_13
_atom_site_aniso_U_12
Fe 0.01767(11) 0.01558(10) 0.02221(12) 0.00274(10) 0.00083(10) -0.00044(9)
C1 0.0185(7) 0.0149(8) 0.0189(7) 0.0017(6) -0.0009(6) -0.0001(6)
C2 0.0191(7) 0.0146(7) 0.0168(7) 0.0008(6) 0.0001(6) 0.0003(6)
C3 0.0222(8) 0.0168(8) 0.0220(8) -0.0013(6) -0.0023(7) -0.0001(6)
C4 0.0237(8) 0.0202(8) 0.0247(8) -0.0013(6) -0.0046(7) -0.0025(7)
C5 0.0208(8) 0.0186(8) 0.0234(8) 0.0027(6) -0.0037(6) -0.0006(6)
C6 0.0436(12) 0.0261(10) 0.0317(11) 0.0005(8) 0.0167(9) 0.0011(9)
C7 0.0289(10) 0.0343(11) 0.0224(9) 0.0039(8) 0.0028(7) -0.0032(8)
C8 0.0285(10) 0.0225(9) 0.0322(10) 0.0097(8) 0.0048(8) -0.0012(7)
C9 0.0233(9) 0.0355(11) 0.0361(11) 0.0097(9) 0.0033(8) -0.0066(8)
C10 0.0262(10) 0.0384(12) 0.0431(13) 0.0141(10) 0.0146(9) 0.0092(9)
C11 0.0175(8) 0.0189(8) 0.0173(7) 0.0010(6) 0.0010(6) -0.0005(6)
N12 0.0209(7) 0.0157(7) 0.0268(8) 0.0001(6) -0.0039(6) -0.0012(6)
C13 0.0236(8) 0.0180(8) 0.0250(9) -0.0034(6) -0.0036(7) 0.0031(6)
C131 0.0286(9) 0.0147(8) 0.0320(9) -0.0027(7) -0.0057(8) 0.0011(7)
C132 0.0314(10) 0.0315(11) 0.0355(11) -0.0006(9) 0.0009(9) -0.0059(9)
C133 0.0381(11) 0.0215(9) 0.0425(12) 0.0012(9) -0.0094(9) 0.0092(9)
C14 0.0309(10) 0.0183(8) 0.0276(9) -0.0042(7) -0.0087(8) 0.0041(7)
O15 0.0275(7) 0.0192(6) 0.0219(6) -0.0036(5) -0.0073(5) 0.0050(5)
P 0.01890(18) 0.01510(17) 0.01727(18) 0.00037(16) -0.00198(17) -0.00020(14)
C21 0.0186(7) 0.0133(7) 0.0227(8) -0.0011(6) 0.0021(6) 0.0014(6)
C22 0.0273(9) 0.0193(8) 0.0223(8) 0.0000(6) 0.0029(7) 0.0015(7)
C23 0.0425(12) 0.0227(9) 0.0265(9) 0.0038(7) 0.0108(9) 0.0045(9)
C24 0.0415(13) 0.0203(9) 0.0475(13) 0.0004(9) 0.0232(11) -0.0051(9)
C25 0.0290(10) 0.0250(10) 0.0516(14) -0.0073(9) 0.0081(10) -0.0093(9)
C26 0.0224(8) 0.0216(9) 0.0315(9) -0.0046(7) 0.0001(7) -0.0019(7)
C31 0.0187(8) 0.0168(8) 0.0244(9) -0.0015(6) -0.0049(6) 0.0014(6)
C32 0.0200(8) 0.0191(8) 0.0336(10) 0.0020(8) -0.0099(8) -0.0018(6)
C33 0.0255(9) 0.0180(8) 0.0515(13) 0.0006(8) -0.0104(9) 0.0001(8)
C34 0.0274(10) 0.0223(9) 0.0568(15) -0.0116(10) -0.0078(10) 0.0059(8)
C35 0.0268(10) 0.0303(11) 0.0383(12) -0.0097(9) 0.0002(9) 0.0047(8)
C36 0.0254(9) 0.0225(9) 0.0283(9) -0.0017(7) -0.0009(7) 0.0034(7)
C37 0.0299(10) 0.0230(9) 0.0321(10) 0.0070(8) -0.0072(8) -0.0035(8)

loop_
_atom_type_symbol
_atom_type_description
_atom_type_scat_dispersion_real
_atom_type_scat_dispersion_imag
_atom_type_scat_source
C C 0.0033 0.0016 'International Tables Vol C Tables 4.2.6.8 and 6.1.1.4'
H H 0.0000 0.0000 'International Tables Vol C Tables 4.2.6.8 and 6.1.1.4'
N N 0.0061 0.0033 'International Tables Vol C Tables 4.2.6.8 and 6.1.1.4'
O O 0.0106 0.0060 'International Tables Vol C Tables 4.2.6.8 and 6.1.1.4'
P P 0.1023 0.0942 'International Tables Vol C Tables 4.2.6.8 and 6.1.1.4'
Fe Fe 0.3463 0.8444 'International Tables Vol C Tables 4.2.6.8 and 6.1.1.4'

loop_
_geom_angle_atom_site_label_1
_geom_angle_atom_site_label_2
_geom_angle_atom_site_label_3
_geom_angle
_geom_angle_site_symmetry_1
_geom_angle_site_symmetry_3
_geom_angle_publ_flag
C1 Fe C6 105.10(8) . . ?
C1 Fe C10 118.42(8) . . ?
C6 Fe C10 40.72(11) . . ?
C1 Fe C5 41.34(7) . . ?
C6 Fe C5 121.60(9) . . ?
C10 Fe C5 104.44(9) . . ?
C1 Fe C7 123.76(8) . . ?
C6 Fe C7 40.62(9) . . ?
C10 Fe C7 68.33(10) . . ?
C5 Fe C7 159.50(8) . . ?
C1 Fe C9 154.51(8) . . ?
C6 Fe C9 68.57(10) . . ?
C10 Fe C9 40.77(10) . . ?
C5 Fe C9 119.49(8) . . ?
C7 Fe C9 68.35(9) . . ?
C1 Fe C8 161.92(8) . . ?
C6 Fe C8 68.35(9) . . ?
C10 Fe C8 68.35(9) . . ?
C5 Fe C8 156.51(8) . . ?
C7 Fe C8 40.52(9) . . ?
C9 Fe C8 40.61(9) . . ?
C1 Fe C4 68.84(7) . . ?
C6 Fe C4 158.79(9) . . ?
C10 Fe C4 122.86(10) . . ?
C5 Fe C4 40.61(7) . . ?
C7 Fe C4 159.26(8) . . ?
C9 Fe C4 107.69(9) . . ?
C8 Fe C4 123.29(8) . . ?
C1 Fe C2 41.64(7) . . ?
C6 Fe C2 120.88(9) . . ?
C10 Fe C2 155.48(9) . . ?
C5 Fe C2 69.71(7) . . ?
C7 Fe C2 108.46(8) . . ?
C9 Fe C2 162.70(8) . . ?
C8 Fe C2 126.03(8) . . ?
C4 Fe C2 68.91(8) . . ?
C1 Fe C3 68.76(7) . . ?
C6 Fe C3 158.15(9) . . ?
C10 Fe C3 160.84(10) . . ?
C5 Fe C3 68.45(7) . . ?
C7 Fe C3 124.28(8) . . ?
C9 Fe C3 125.93(9) . . ?
C8 Fe C3 110.70(8) . . ?
C4 Fe C3 40.43(8) . . ?
C2 Fe C3 40.72(7) . . ?
C5 C1 C2 108.70(15) . . ?
C5 C1 C11 123.30(16) . . ?
C2 C1 C11 127.99(16) . . ?
C5 C1 Fe 70.17(10) . . ?
C2 C1 Fe 70.61(10) . . ?
C11 C1 Fe 125.71(13) . . ?
C3 C2 C1 106.15(15) . . ?
C3 C2 P 127.57(13) . . ?
C1 C2 P 126.27(13) . . ?
C3 C2 Fe 69.79(10) . . ?
C1 C2 Fe 67.75(10) . . ?
P C2 Fe 127.82(9) . . ?
C4 C3 C2 109.08(16) . . ?
C4 C3 Fe 69.45(11) . . ?
C2 C3 Fe 69.49(10) . . ?
C4 C3 H3 125.5 . . ?
C2 C3 H3 125.5 . . ?
Fe C3 H3 127.2 . . ?
C5 C4 C3 108.56(17) . . ?
C5 C4 Fe 69.26(11) . . ?
C3 C4 Fe 70.12(11) . . ?
C5 C4 H4 125.7 . . ?
C3 C4 H4 125.7 . . ?
Fe C4 H4 126.5 . . ?
C4 C5 C1 107.51(17) . . ?
C4 C5 Fe 70.13(11) . . ?
C1 C5 Fe 68.49(10) . . ?
C4 C5 H5 126.2 . . ?
C1 C5 H5 126.2 . . ?
Fe C5 H5 126.7 . . ?
C7 C6 C10 108.0(2) . . ?
C7 C6 Fe 70.03(12) . . ?
C10 C6 Fe 69.74(13) . . ?
C7 C6 H6 126.0 . . ?
C10 C6 H6 126.0 . . ?
Fe C6 H6 125.8 . . ?
C6 C7 C8 108.2(2) . . ?
C6 C7 Fe 69.36(12) . . ?
C8 C7 Fe 69.98(12) . . ?
C6 C7 H7 125.9 . . ?
C8 C7 H7 125.9 . . ?
Fe C7 H7 126.3 . . ?
C7 C8 C9 108.0(2) . . ?
C7 C8 Fe 69.50(11) . . ?
C9 C8 Fe 69.55(12) . . ?
C7 C8 H8 126.0 . . ?
C9 C8 H8 126.0 . . ?
Fe C8 H8 126.5 . . ?
C8 C9 C10 107.7(2) . . ?
C8 C9 Fe 69.84(11) . . ?
C10 C9 Fe 69.29(12) . . ?
C8 C9 H9 126.2 . . ?
C10 C9 H9 126.2 . . ?
Fe C9 H9 126.3 . . ?
C6 C10 C9 108.1(2) . . ?
C6 C10 Fe 69.54(12) . . ?
C9 C10 Fe 69.93(13) . . ?
C6 C10 H10 125.9 . . ?
C9 C10 H10 125.9 . . ?
Fe C10 H10 126.2 . . ?
N12 C11 O15 118.63(16) . . ?
N12 C11 C1 125.63(17) . . ?
O15 C11 C1 115.74(15) . . ?
C11 N12 C13 106.75(15) . . ?
N12 C13 C131 111.74(16) . . ?
N12 C13 C14 104.11(14) . . ?
C131 C13 C14 114.83(17) . . ?
N12 C13 H13 108.6 . . ?
C131 C13 H13 108.6 . . ?
C14 C13 H13 108.6 . . ?
C132 C131 C133 110.93(19) . . ?
C132 C131 C13 112.84(17) . . ?
C133 C131 C13 109.74(18) . . ?
C132 C131 H131 107.7 . . ?
C133 C131 H131 107.7 . . ?
C13 C131 H131 107.7 . . ?
C131 C132 H13A 109.5 . . ?
C131 C132 H13B 109.5 . . ?
H13A C132 H13B 109.5 . . ?
C131 C132 H13C 109.5 . . ?
H13A C132 H13C 109.5 . . ?
H13B C132 H13C 109.5 . . ?
C131 C133 H13D 109.5 . . ?
C131 C133 H13E 109.5 . . ?
H13D C133 H13E 109.5 . . ?
C131 C133 H13F 109.5 . . ?
H13D C133 H13F 109.5 . . ?
H13E C133 H13F 109.5 . . ?
O15 C14 C13 104.32(15) . . ?
O15 C14 H14A 110.9 . . ?
C13 C14 H14A 110.9 . . ?
O15 C14 H14B 110.9 . . ?
C13 C14 H14B 110.9 . . ?
H14A C14 H14B 108.9 . . ?
C11 O15 C14 105.36(14) . . ?
C2 P C21 100.38(8) . . ?
C2 P C31 99.38(8) . . ?
C21 P C31 101.66(8) . . ?
C26 C21 C22 118.67(18) . . ?
C26 C21 P 117.96(15) . . ?
C22 C21 P 123.37(14) . . ?
C23 C22 C21 120.64(19) . . ?
C23 C22 H22 119.7 . . ?
C21 C22 H22 119.7 . . ?
C24 C23 C22 119.7(2) . . ?
C24 C23 H23 120.1 . . ?
C22 C23 H23 120.1 . . ?
C25 C24 C23 120.4(2) . . ?
C25 C24 H24 119.8 . . ?
C23 C24 H24 119.8 . . ?
C24 C25 C26 119.9(2) . . ?
C24 C25 H25 120.0 . . ?
C26 C25 H25 120.0 . . ?
C25 C26 C21 120.5(2) . . ?
C25 C26 H26 119.7 . . ?
C21 C26 H26 119.7 . . ?
C36 C31 C32 118.47(18) . . ?
C36 C31 P 122.35(15) . . ?
C32 C31 P 119.16(15) . . ?
C33 C32 C31 118.6(2) . . ?
C33 C32 C37 118.96(19) . . ?
C31 C32 C37 122.37(18) . . ?
C34 C33 C32 121.9(2) . . ?
C34 C33 H33 119.0 . . ?
C32 C33 H33 119.0 . . ?
C33 C34 C35 119.9(2) . . ?
C33 C34 H34 120.1 . . ?
C35 C34 H34 120.1 . . ?
C34 C35 C36 119.6(2) . . ?
C34 C35 H35 120.2 . . ?
C36 C35 H35 120.2 . . ?
C35 C36 C31 121.5(2) . . ?
C35 C36 H36 119.3 . . ?
C31 C36 H36 119.3 . . ?
C32 C37 H37A 109.5 . . ?
C32 C37 H37B 109.5 . . ?
H37A C37 H37B 109.5 . . ?
C32 C37 H37C 109.5 . . ?
H37A C37 H37C 109.5 . . ?
H37B C37 H37C 109.5 . . ?

loop_
_geom_bond_atom_site_label_1
_geom_bond_atom_site_label_2
_geom_bond_distance
_geom_bond_site_symmetry_2
_geom_bond_publ_flag
Fe C1 2.0189(18) . ?
Fe C6 2.036(2) . ?
Fe C10 2.039(2) . ?
Fe C5 2.0412(19) . ?
Fe C7 2.045(2) . ?
Fe C9 2.047(2) . ?
Fe C8 2.0513(19) . ?
Fe C4 2.0528(19) . ?
Fe C2 2.0576(18) . ?
Fe C3 2.0616(19) . ?
C1 C5 1.433(3) . ?
C1 C2 1.449(2) . ?
C1 C11 1.460(2) . ?
C2 C3 1.433(2) . ?
C2 P 1.8283(18) . ?
C3 C4 1.422(3) . ?
C3 H3 0.9300 . ?
C4 C5 1.421(3) . ?
C4 H4 0.9300 . ?
C5 H5 0.9300 . ?
C6 C7 1.417(3) . ?
C6 C10 1.418(4) . ?
C6 H6 0.9300 . ?
C7 C8 1.419(3) . ?
C7 H7 0.9300 . ?
C8 C9 1.422(3) . ?
C8 H8 0.9300 . ?
C9 C10 1.423(4) . ?
C9 H9 0.9300 . ?
C10 H10 0.9300 . ?
C11 N12 1.267(2) . ?
C11 O15 1.366(2) . ?
N12 C13 1.477(2) . ?
C13 C131 1.531(3) . ?
C13 C14 1.537(3) . ?
C13 H13 0.9800 . ?
C131 C132 1.519(3) . ?
C131 C133 1.527(3) . ?
C131 H131 0.9800 . ?
C132 H13A 0.9600 . ?
C132 H13B 0.9600 . ?
C132 H13C 0.9600 . ?
C133 H13D 0.9600 . ?
C133 H13E 0.9600 . ?
C133 H13F 0.9600 . ?
C14 O15 1.447(2) . ?
C14 H14A 0.9700 . ?
C14 H14B 0.9700 . ?
P C21 1.8317(18) . ?
P C31 1.8493(19) . ?
C21 C26 1.397(3) . ?
C21 C22 1.400(3) . ?
C22 C23 1.389(3) . ?
C22 H22 0.9300 . ?
C23 C24 1.385(4) . ?
C23 H23 0.9300 . ?
C24 C25 1.383(4) . ?
C24 H24 0.9300 . ?
C25 C26 1.390(3) . ?
C25 H25 0.9300 . ?
C26 H26 0.9300 . ?
C31 C36 1.407(3) . ?
C31 C32 1.416(3) . ?
C32 C33 1.400(3) . ?
C32 C37 1.496(3) . ?
C33 C34 1.377(4) . ?
C33 H33 0.9300 . ?
C34 C35 1.386(4) . ?
C34 H34 0.9300 . ?
C35 C36 1.389(3) . ?
C35 H35 0.9300 . ?
C36 H36 0.9300 . ?
C37 H37A 0.9600 . ?
C37 H37B 0.9600 . ?
C37 H37C 0.9600 . ?

loop_
_geom_torsion_atom_site_label_1
_geom_torsion_atom_site_label_2
_geom_torsion_atom_site_label_3
_geom_torsion_atom_site_label_4
_geom_torsion
_geom_torsion_site_symmetry_1
_geom_torsion_site_symmetry_2
_geom_torsion_site_symmetry_3
_geom_torsion_site_symmetry_4
_geom_torsion_publ_flag
C5 C1 C2 C3 0.5(2) . . . . ?
C11 C1 C2 C3 179.79(17) . . . . ?
Fe C1 C2 C3 -59.53(12) . . . . ?
C5 C1 C2 P -178.49(13) . . . . ?
C11 C1 C2 P 0.8(3) . . . . ?
Fe C1 C2 P 121.44(14) . . . . ?
C5 C1 C2 Fe 60.08(13) . . . . ?
C11 C1 C2 Fe -120.68(19) . . . . ?
C1 C2 C3 C4 0.0(2) . . . . ?
P C2 C3 C4 178.97(14) . . . . ?
Fe C2 C3 C4 -58.26(13) . . . . ?
C1 C2 C3 Fe 58.21(12) . . . . ?
P C2 C3 Fe -122.77(14) . . . . ?
C2 C3 C4 C5 -0.5(2) . . . . ?
Fe C3 C4 C5 -58.76(14) . . . . ?
C2 C3 C4 Fe 58.29(13) . . . . ?
C3 C4 C5 C1 0.8(2) . . . . ?
Fe C4 C5 C1 -58.48(13) . . . . ?
C3 C4 C5 Fe 59.29(13) . . . . ?
C2 C1 C5 C4 -0.8(2) . . . . ?
C11 C1 C5 C4 179.87(17) . . . . ?
Fe C1 C5 C4 59.51(13) . . . . ?
C2 C1 C5 Fe -60.35(12) . . . . ?
C11 C1 C5 Fe 120.36(17) . . . . ?
C10 C6 C7 C8 -0.2(2) . . . . ?
Fe C6 C7 C8 59.43(15) . . . . ?
C10 C6 C7 Fe -59.62(15) . . . . ?
C6 C7 C8 C9 0.0(2) . . . . ?
Fe C7 C8 C9 59.07(15) . . . . ?
C6 C7 C8 Fe -59.04(14) . . . . ?
C7 C8 C9 C10 0.1(2) . . . . ?
Fe C8 C9 C10 59.19(15) . . . . ?
C7 C8 C9 Fe -59.04(14) . . . . ?
C7 C6 C10 C9 0.3(2) . . . . ?
Fe C6 C10 C9 -59.51(16) . . . . ?
C7 C6 C10 Fe 59.80(15) . . . . ?
C8 C9 C10 C6 -0.3(2) . . . . ?
Fe C9 C10 C6 59.27(15) . . . . ?
C8 C9 C10 Fe -59.53(15) . . . . ?
C5 C1 C11 N12 19.8(3) . . . . ?
C2 C1 C11 N12 -159.38(19) . . . . ?
Fe C1 C11 N12 108.2(2) . . . . ?
C5 C1 C11 O15 -160.57(17) . . . . ?
C2 C1 C11 O15 20.3(3) . . . . ?
Fe C1 C11 O15 -72.2(2) . . . . ?
O15 C11 N12 C13 -0.4(2) . . . . ?
C1 C11 N12 C13 179.28(17) . . . . ?
C11 N12 C13 C131 -129.73(17) . . . . ?
C11 N12 C13 C14 -5.2(2) . . . . ?
N12 C13 C131 C132 53.5(2) . . . . ?
C14 C13 C131 C132 -64.8(2) . . . . ?
N12 C13 C131 C133 -70.8(2) . . . . ?
C14 C13 C131 C133 170.93(17) . . . . ?
N12 C13 C14 O15 8.5(2) . . . . ?
C131 C13 C14 O15 130.98(17) . . . . ?
N12 C11 O15 C14 6.2(2) . . . . ?
C1 C11 O15 C14 -173.51(16) . . . . ?
C13 C14 O15 C11 -8.7(2) . . . . ?
C3 C2 P C21 -120.09(16) . . . . ?
C1 C2 P C21 58.74(17) . . . . ?
Fe C2 P C21 147.30(11) . . . . ?
C3 C2 P C31 -16.30(18) . . . . ?
C1 C2 P C31 162.54(16) . . . . ?
Fe C2 P C31 -108.90(12) . . . . ?
C2 P C21 C26 -154.48(15) . . . . ?
C31 P C21 C26 103.57(16) . . . . ?
C2 P C21 C22 26.38(17) . . . . ?
C31 P C21 C22 -75.56(17) . . . . ?
C26 C21 C22 C23 -1.5(3) . . . . ?
P C21 C22 C23 177.63(15) . . . . ?
C21 C22 C23 C24 -0.6(3) . . . . ?
C22 C23 C24 C25 1.8(3) . . . . ?
C23 C24 C25 C26 -0.9(3) . . . . ?
C24 C25 C26 C21 -1.3(3) . . . . ?
C22 C21 C26 C25 2.4(3) . . . . ?
P C21 C26 C25 -176.73(16) . . . . ?
C2 P C31 C36 -94.53(16) . . . . ?
C21 P C31 C36 8.21(17) . . . . ?
C2 P C31 C32 86.89(15) . . . . ?
C21 P C31 C32 -170.36(15) . . . . ?
C36 C31 C32 C33 1.5(3) . . . . ?
P C31 C32 C33 -179.90(15) . . . . ?
C36 C31 C32 C37 179.39(18) . . . . ?
P C31 C32 C37 -2.0(2) . . . . ?
C31 C32 C33 C34 0.2(3) . . . . ?
C37 C32 C33 C34 -177.8(2) . . . . ?
C32 C33 C34 C35 -1.6(3) . . . . ?
C33 C34 C35 C36 1.1(3) . . . . ?
C34 C35 C36 C31 0.6(3) . . . . ?
C32 C31 C36 C35 -1.9(3) . . . . ?
P C31 C36 C35 179.52(17) . . . . ?
